data_4340043
loop_
_publ_author_name
'Xu, Wentao'
'Zhou, Youfu'
'Huang, Decai'
'Su, Mingyi'
'Wang, Kun'
'Hong, Maochun'

_publ_section_title
;
 A Highly Sensitive and Selective Fluorescent Sensor for Detection of
 Al(3+) Using a Europium(III) Quinolinecarboxylate.
;
_journal_issue 13
_journal_name_full 'Inorganic chemistry'
_journal_page_first 6497
_journal_page_last 6499
_journal_paper_doi 10.1021/ic501010s
_journal_volume 53
_journal_year 2014
_chemical_formula_moiety 'C54 H48 Eu N3 O9'
_chemical_formula_sum 'C54 H48 Eu N3 O9'
_chemical_formula_weight 1034.91
_chemical_name_systematic
; 
 ? 
;
_space_group_IT_number 2
_symmetry_space_group_name_Hall '-P 1'
_symmetry_space_group_name_H-M 'P -1'
_atom_sites_solution_hydrogens geom
_atom_sites_solution_primary direct
_atom_sites_solution_secondary difmap
_audit_creation_method SHELXL-97
_cell_angle_alpha 87.548(3)
_cell_angle_beta 74.215(4)
_cell_angle_gamma 83.653(3)
_cell_formula_units_Z 2
_cell_length_a 11.9567(5)
_cell_length_b 12.8560(5)
_cell_length_c 15.8977(6)
_cell_measurement_reflns_used 11943
_cell_measurement_temperature 100.00(15)
_cell_measurement_theta_max 76.2410
_cell_measurement_theta_min 3.8630
_cell_volume 2336.95(17)
_computing_structure_refinement 'SHELXL-97 (Sheldrick, 1997)'
_computing_structure_solution 'SHELXS-97 (Sheldrick, 1990)'
_diffrn_ambient_temperature 100.00(15)
_diffrn_measured_fraction_theta_full 0.985
_diffrn_measured_fraction_theta_max 0.985
_diffrn_measurement_device_type 'SuperNova, Dual, Cu at zero, Atlas'
_diffrn_measurement_method \w
_diffrn_radiation_monochromator mirror
_diffrn_radiation_source 'SuperNova (Cu) X-ray Source'
_diffrn_radiation_type CuK\a
_diffrn_radiation_wavelength 1.54178
_diffrn_reflns_av_R_equivalents 0.0445
_diffrn_reflns_av_sigmaI/netI 0.0471
_diffrn_reflns_limit_h_max 11
_diffrn_reflns_limit_h_min -14
_diffrn_reflns_limit_k_max 16
_diffrn_reflns_limit_k_min -16
_diffrn_reflns_limit_l_max 19
_diffrn_reflns_limit_l_min -19
_diffrn_reflns_number 22888
_diffrn_reflns_theta_full 76.34
_diffrn_reflns_theta_max 76.34
_diffrn_reflns_theta_min 3.46
_exptl_absorpt_coefficient_mu 10.111
_exptl_absorpt_correction_T_max 1.00000
_exptl_absorpt_correction_T_min 0.47266
_exptl_absorpt_correction_type multi-scan
_exptl_absorpt_process_details
;
CrysAlisPro, Agilent Technologies,
Version 1.171.36.28 (release 01-02-2013 CrysAlis171 .NET)
(compiled Feb  1 2013,16:14:44)
Empirical absorption correction using spherical harmonics,
 implemented in SCALE3 ABSPACK scaling algorithm.
;
_exptl_crystal_colour Yellow
_exptl_crystal_density_diffrn 1.471
_exptl_crystal_density_method 'not measured'
_exptl_crystal_description Prism
_exptl_crystal_F_000 1056
_exptl_crystal_size_max 0.2000
_exptl_crystal_size_mid 0.1000
_exptl_crystal_size_min 0.1000
_refine_diff_density_max 1.444
_refine_diff_density_min -1.460
_refine_diff_density_rms 0.111
_refine_ls_extinction_method none
_refine_ls_goodness_of_fit_ref 1.109
_refine_ls_hydrogen_treatment mixed
_refine_ls_matrix_type full
_refine_ls_number_parameters 611
_refine_ls_number_reflns 9668
_refine_ls_number_restraints 62
_refine_ls_restrained_S_all 1.106
_refine_ls_R_factor_all 0.0560
_refine_ls_R_factor_gt 0.0504
_refine_ls_shift/su_max 0.001
_refine_ls_shift/su_mean 0.000
_refine_ls_structure_factor_coef Fsqd
_refine_ls_weighting_details 'calc w=1/[\s^2^(Fo^2^)+(0.0463P)^2^+11.8587P] where P=(Fo^2^+2Fc^2^)/3'
_refine_ls_weighting_scheme calc
_refine_ls_wR_factor_gt 0.1374
_refine_ls_wR_factor_ref 0.1406
_reflns_number_gt 8920
_reflns_number_total 9668
_reflns_threshold_expression >2sigma(I)
_cod_data_source_file ic501010s_si_002.cif
_cod_data_source_block 1
_cod_depositor_comments 'Adding full bibliography for 4340043.cif.'
_cod_original_cell_volume 2336.95(16)
_cod_original_sg_symbol_H-M P-1
_cod_database_code 4340043

loop_
_symmetry_equiv_pos_as_xyz
'x, y, z'
'-x, -y, -z'

loop_
_atom_site_label
_atom_site_type_symbol
_atom_site_fract_x
_atom_site_fract_y
_atom_site_fract_z
_atom_site_U_iso_or_equiv
_atom_site_adp_type
_atom_site_occupancy
_atom_site_symmetry_multiplicity
_atom_site_calc_flag
_atom_site_refinement_flags
Eu1 Eu 0.59336(2) 0.52665(2) 0.375658(17) 0.01951(9) Uani 1 1 d .
O1 O 0.5545(4) 0.7142(3) 0.4183(2) 0.0348(9) Uani 1 1 d .
O2 O 0.4882(3) 0.6060(3) 0.5262(2) 0.0250(7) Uani 1 1 d .
O3 O 0.7342(3) 0.3723(3) 0.3292(3) 0.0355(9) Uani 1 1 d .
O4 O 0.6003(4) 0.4006(4) 0.2586(2) 0.0382(10) Uani 1 1 d .
O5 O 0.3902(3) 0.5434(3) 0.3891(2) 0.0283(8) Uani 1 1 d .
O6 O 0.2849(3) 0.5038(3) 0.5250(2) 0.0239(7) Uani 1 1 d .
O7 O 0.7731(3) 0.6042(3) 0.3102(2) 0.0274(8) Uani 1 1 d .
O8 O 0.5571(4) 0.6382(4) 0.2514(3) 0.0442(11) Uani 1 1 d .
N1 N 0.4796(4) 0.9482(4) 0.6746(3) 0.0290(9) Uani 1 1 d .
N2 N 0.8664(6) 0.0646(5) 0.1373(4) 0.0516(15) Uani 1 1 d .
N3 N -0.0193(3) 0.5825(3) 0.3595(3) 0.0224(8) Uani 1 1 d .
C1 C 0.5107(4) 0.6972(4) 0.4973(3) 0.0247(10) Uani 1 1 d .
C2 C 0.4904(4) 0.7835(4) 0.5618(3) 0.0252(10) Uani 1 1 d .
C3 C 0.4208(4) 0.8779(4) 0.5541(3) 0.0263(10) Uani 1 1 d .
C4 C 0.3548(5) 0.8947(4) 0.4924(4) 0.0293(11) Uani 1 1 d .
H4 H 0.3584 0.8419 0.4515 0.035 Uiso 1 1 calc R
C5 C 0.2855(5) 0.9874(5) 0.4914(4) 0.0362(13) Uani 1 1 d .
H5 H 0.2411 0.9984 0.4499 0.043 Uiso 1 1 calc R
C6 C 0.2803(5) 1.0657(5) 0.5517(4) 0.0368(13) Uani 1 1 d .
H6 H 0.2312 1.1290 0.5512 0.044 Uiso 1 1 calc R
C7 C 0.3448(5) 1.0522(4) 0.6111(4) 0.0333(12) Uani 1 1 d .
H7 H 0.3415 1.1067 0.6506 0.040 Uiso 1 1 calc R
C8 C 0.4163(4) 0.9580(4) 0.6143(3) 0.0268(10) Uani 1 1 d .
C9 C 0.5479(4) 0.7726(4) 0.6257(3) 0.0263(10) Uani 1 1 d .
H9 H 0.5905 0.7078 0.6337 0.032 Uiso 1 1 calc R
C10 C 0.5436(4) 0.8589(4) 0.6803(3) 0.0264(10) Uani 1 1 d .
C11 C 0.6174(5) 0.8501(5) 0.7422(4) 0.0317(12) Uani 1 1 d .
C12 C 0.6343(6) 0.7574(6) 0.7869(4) 0.0418(14) Uani 1 1 d .
H12 H 0.5942 0.6996 0.7809 0.050 Uiso 1 1 calc R
C13 C 0.7096(7) 0.7484(6) 0.8406(5) 0.056(2) Uani 1 1 d .
H13 H 0.7208 0.6846 0.8710 0.067 Uiso 1 1 calc R
C14 C 0.7680(7) 0.8323(7) 0.8496(5) 0.059(2) Uani 1 1 d .
H14 H 0.8192 0.8258 0.8863 0.071 Uiso 1 1 calc R
C15 C 0.7526(6) 0.9252(6) 0.8057(5) 0.0497(17) Uani 1 1 d .
H15 H 0.7936 0.9825 0.8117 0.060 Uiso 1 1 calc R
C16 C 0.6765(5) 0.9344(5) 0.7525(4) 0.0394(14) Uani 1 1 d .
H16 H 0.6648 0.9988 0.7230 0.047 Uiso 1 1 calc R
C17 C 0.6886(5) 0.3465(5) 0.2722(3) 0.0309(12) Uani 1 1 d .
C18 C 0.7432(5) 0.2475(5) 0.2228(4) 0.0357(13) Uani 1 1 d .
C19 C 0.7321(6) 0.2240(6) 0.1386(4) 0.0426(14) Uani 1 1 d U
C20 C 0.6641(7) 0.2871(6) 0.0920(4) 0.0492(16) Uani 1 1 d U
H20 H 0.6197 0.3493 0.1176 0.059 Uiso 1 1 calc R
C21 C 0.6613(9) 0.2597(7) 0.0105(5) 0.065(2) Uani 1 1 d U
H21 H 0.6140 0.3022 -0.0195 0.078 Uiso 1 1 calc R
C22 C 0.7282(11) 0.1687(8) -0.0293(5) 0.083(3) Uani 1 1 d U
H22 H 0.7260 0.1505 -0.0861 0.099 Uiso 1 1 calc R
C23 C 0.7960(10) 0.1068(7) 0.0131(5) 0.076(3) Uani 1 1 d U
H23 H 0.8419 0.0465 -0.0147 0.091 Uiso 1 1 calc R
C24 C 0.7984(7) 0.1316(6) 0.0981(5) 0.0531(17) Uani 1 1 d U
C25 C 0.8130(5) 0.1775(5) 0.2604(4) 0.0364(13) Uani 1 1 d .
H25 H 0.8213 0.1917 0.3164 0.044 Uiso 1 1 calc R
C26 C 0.8722(6) 0.0853(5) 0.2167(4) 0.0400(14) Uani 1 1 d .
C27 C 0.9450(6) 0.0078(5) 0.2575(5) 0.0435(15) Uani 1 1 d .
C28 C 0.9657(6) 0.0240(6) 0.3370(5) 0.0479(16) Uani 1 1 d .
H28 H 0.9332 0.0870 0.3674 0.057 Uiso 1 1 calc R
C29 C 1.0335(7) -0.0506(7) 0.3735(6) 0.059(2) Uani 1 1 d .
H29 H 1.0467 -0.0383 0.4284 0.071 Uiso 1 1 calc R
C30 C 1.0817(7) -0.1431(7) 0.3293(7) 0.065(2) Uani 1 1 d .
H30 H 1.1287 -0.1939 0.3532 0.078 Uiso 1 1 calc R
C31 C 1.0601(8) -0.1599(7) 0.2500(7) 0.069(2) Uani 1 1 d .
H31 H 1.0916 -0.2233 0.2200 0.082 Uiso 1 1 calc R
C32 C 0.9936(7) -0.0858(6) 0.2138(6) 0.0572(19) Uani 1 1 d .
H32 H 0.9807 -0.0983 0.1589 0.069 Uiso 1 1 calc R
C33 C 0.2959(4) 0.5347(4) 0.4473(3) 0.0244(10) Uani 1 1 d .
C34 C 0.1854(4) 0.5595(4) 0.4181(3) 0.0220(9) Uani 1 1 d .
C35 C 0.0811(4) 0.6150(4) 0.4703(3) 0.0220(9) Uani 1 1 d .
C36 C 0.0738(4) 0.6630(4) 0.5502(3) 0.0269(10) Uani 1 1 d .
H36 H 0.1399 0.6568 0.5730 0.032 Uiso 1 1 calc R
C37 C -0.0283(5) 0.7184(4) 0.5949(4) 0.0296(11) Uani 1 1 d .
H37 H -0.0325 0.7507 0.6485 0.035 Uiso 1 1 calc R
C38 C -0.1271(4) 0.7278(4) 0.5617(3) 0.0274(11) Uani 1 1 d .
H38 H -0.1972 0.7668 0.5929 0.033 Uiso 1 1 calc R
C39 C -0.1229(4) 0.6815(4) 0.4853(3) 0.0248(10) Uani 1 1 d .
H39 H -0.1903 0.6880 0.4639 0.030 Uiso 1 1 calc R
C40 C -0.0192(4) 0.6239(4) 0.4375(3) 0.0230(10) Uani 1 1 d .
C41 C 0.1850(4) 0.5249(4) 0.3377(3) 0.0226(10) Uani 1 1 d .
H41 H 0.2550 0.4928 0.3000 0.027 Uiso 1 1 calc R
C42 C 0.0798(4) 0.5368(4) 0.3105(3) 0.0250(10) Uani 1 1 d .
C43 C 0.0817(4) 0.4981(5) 0.2235(3) 0.0282(11) Uani 1 1 d .
C44 C 0.1652(5) 0.5283(5) 0.1493(4) 0.0360(13) Uani 1 1 d .
H44 H 0.2226 0.5712 0.1548 0.043 Uiso 1 1 calc R
C45 C 0.1645(6) 0.4955(6) 0.0668(4) 0.0446(15) Uani 1 1 d .
H45 H 0.2198 0.5180 0.0161 0.054 Uiso 1 1 calc R
C46 C 0.0838(6) 0.4307(6) 0.0588(4) 0.0485(17) Uani 1 1 d .
H46 H 0.0844 0.4074 0.0028 0.058 Uiso 1 1 calc R
C47 C 0.0022(5) 0.3996(5) 0.1323(4) 0.0391(14) Uani 1 1 d .
H47 H -0.0530 0.3546 0.1262 0.047 Uiso 1 1 calc R
C48 C -0.0010(5) 0.4329(5) 0.2149(4) 0.0307(11) Uani 1 1 d .
H48 H -0.0584 0.4118 0.2649 0.037 Uiso 1 1 calc R
O9 O 0.4526(5) 1.1399(5) 0.7737(3) 0.0629(15) Uani 1 1 d .
H9A H 0.4763 1.0878 0.7410 0.076 Uiso 1 1 calc R
C49 C 0.7958(5) 0.7007(5) 0.2619(4) 0.0357(12) Uani 1 1 d .
H49A H 0.8478 0.7380 0.2864 0.043 Uiso 1 1 calc R
H49B H 0.7213 0.7459 0.2692 0.043 Uiso 1 1 calc R
C50 C 0.8519(6) 0.6833(6) 0.1658(4) 0.0471(16) Uani 1 1 d .
H50A H 0.9282 0.6424 0.1580 0.071 Uiso 1 1 calc R
H50B H 0.8624 0.7510 0.1356 0.071 Uiso 1 1 calc R
H50C H 0.8017 0.6450 0.1415 0.071 Uiso 1 1 calc R
C51 C 0.4872(6) 0.6191(7) 0.1961(4) 0.0512(18) Uani 1 1 d U
H51A H 0.4346 0.6828 0.1913 0.061 Uiso 1 1 calc R
H51B H 0.4385 0.5620 0.2212 0.061 Uiso 1 1 calc R
C53 C 0.3841(9) 1.1083(9) 0.8540(7) 0.079(3) Uani 1 1 d U
H53A H 0.3404 1.0512 0.8436 0.095 Uiso 1 1 calc R
H53B H 0.3258 1.1677 0.8783 0.095 Uiso 1 1 calc R
C52 C 0.5640(12) 0.5889(10) 0.1073(7) 0.104(4) Uani 1 1 d U
H52A H 0.5815 0.6521 0.0715 0.156 Uiso 1 1 calc R
H52B H 0.5237 0.5444 0.0791 0.156 Uiso 1 1 calc R
H52C H 0.6370 0.5504 0.1131 0.156 Uiso 1 1 calc R
C54 C 0.4416(12) 1.0733(13) 0.9180(8) 0.128(6) Uani 1 1 d U
H54A H 0.4627 0.9975 0.9132 0.192 Uiso 1 1 calc R
H54B H 0.3897 1.0895 0.9762 0.192 Uiso 1 1 calc R
H54C H 0.5126 1.1087 0.9092 0.192 Uiso 1 1 calc R
HO7 H 0.814(9) 0.592(8) 0.330(7) 0.154 Uiso 1 1 d .
HO8 H 0.5474 0.7078 0.2562 0.154 Uiso 1 1 d R

loop_
_atom_site_aniso_label
_atom_site_aniso_U_11
_atom_site_aniso_U_22
_atom_site_aniso_U_33
_atom_site_aniso_U_23
_atom_site_aniso_U_13
_atom_site_aniso_U_12
Eu1 0.01221(13) 0.03170(16) 0.01626(14) -0.00306(10) -0.00746(9) 0.00104(10)
O1 0.040(2) 0.033(2) 0.0250(19) -0.0016(15) 0.0009(16) 0.0013(17)
O2 0.0224(17) 0.0292(18) 0.0248(17) -0.0003(14) -0.0090(14) -0.0020(14)
O3 0.0235(19) 0.043(2) 0.042(2) -0.0146(18) -0.0113(17) 0.0013(16)
O4 0.037(2) 0.058(3) 0.0244(19) -0.0082(18) -0.0136(16) -0.0077(19)
O5 0.0178(17) 0.044(2) 0.0236(17) 0.0025(15) -0.0083(14) -0.0001(15)
O6 0.0167(16) 0.0348(19) 0.0213(16) 0.0024(14) -0.0089(13) 0.0010(14)
O7 0.0186(17) 0.037(2) 0.0270(18) 0.0082(15) -0.0095(14) 0.0012(14)
O8 0.037(2) 0.071(3) 0.032(2) 0.016(2) -0.0208(18) -0.015(2)
N1 0.023(2) 0.031(2) 0.031(2) -0.0072(18) -0.0045(18) 0.0020(18)
N2 0.059(4) 0.051(3) 0.039(3) -0.013(3) -0.003(3) 0.001(3)
N3 0.0152(19) 0.032(2) 0.023(2) 0.0002(16) -0.0101(15) -0.0001(16)
C1 0.017(2) 0.027(2) 0.028(2) -0.002(2) -0.0063(19) 0.0060(19)
C2 0.016(2) 0.031(3) 0.025(2) -0.002(2) -0.0016(18) 0.0006(19)
C3 0.018(2) 0.031(3) 0.028(2) -0.001(2) -0.0032(19) 0.0013(19)
C4 0.022(2) 0.034(3) 0.030(3) -0.001(2) -0.006(2) 0.001(2)
C5 0.024(3) 0.044(3) 0.040(3) 0.006(3) -0.011(2) 0.004(2)
C6 0.026(3) 0.031(3) 0.049(3) 0.006(2) -0.007(2) 0.006(2)
C7 0.026(3) 0.029(3) 0.043(3) -0.004(2) -0.006(2) 0.002(2)
C8 0.019(2) 0.029(3) 0.030(3) -0.002(2) -0.004(2) -0.0004(19)
C9 0.018(2) 0.028(3) 0.030(3) -0.003(2) -0.0046(19) 0.0040(19)
C10 0.021(2) 0.032(3) 0.026(2) -0.004(2) -0.0055(19) -0.001(2)
C11 0.022(3) 0.043(3) 0.027(3) -0.009(2) -0.006(2) 0.006(2)
C12 0.040(3) 0.049(4) 0.035(3) -0.004(3) -0.013(3) 0.010(3)
C13 0.061(5) 0.060(5) 0.049(4) -0.009(3) -0.029(4) 0.021(4)
C14 0.046(4) 0.085(6) 0.054(4) -0.023(4) -0.030(3) 0.011(4)
C15 0.038(3) 0.065(5) 0.048(4) -0.021(3) -0.015(3) 0.002(3)
C16 0.028(3) 0.052(4) 0.036(3) -0.015(3) -0.005(2) -0.002(3)
C17 0.021(2) 0.042(3) 0.026(3) -0.006(2) 0.000(2) -0.004(2)
C18 0.032(3) 0.045(3) 0.027(3) -0.008(2) -0.001(2) -0.009(2)
C19 0.045(4) 0.052(4) 0.029(3) -0.006(2) -0.006(2) -0.005(3)
C20 0.060(4) 0.055(4) 0.032(3) -0.010(3) -0.013(3) -0.003(3)
C21 0.090(6) 0.073(5) 0.037(4) -0.008(3) -0.028(4) -0.002(4)
C22 0.132(9) 0.083(6) 0.037(4) -0.022(4) -0.031(5) 0.008(5)
C23 0.117(8) 0.067(5) 0.040(4) -0.021(4) -0.020(4) 0.011(5)
C24 0.067(5) 0.055(4) 0.034(3) -0.012(3) -0.009(3) 0.000(3)
C25 0.030(3) 0.047(3) 0.032(3) -0.008(2) -0.005(2) -0.006(2)
C26 0.035(3) 0.043(3) 0.037(3) -0.004(3) 0.000(3) -0.006(3)
C27 0.031(3) 0.042(3) 0.051(4) 0.000(3) 0.000(3) -0.007(3)
C28 0.036(3) 0.052(4) 0.051(4) 0.000(3) -0.005(3) -0.001(3)
C29 0.041(4) 0.069(5) 0.061(5) 0.012(4) -0.008(3) -0.003(4)
C30 0.041(4) 0.051(4) 0.098(7) 0.020(4) -0.013(4) -0.005(3)
C31 0.055(5) 0.046(4) 0.102(7) -0.009(4) -0.016(5) 0.000(4)
C32 0.046(4) 0.043(4) 0.078(5) -0.010(4) -0.008(4) -0.003(3)
C33 0.022(2) 0.029(3) 0.024(2) -0.0021(19) -0.0122(19) 0.0020(19)
C34 0.015(2) 0.030(2) 0.023(2) 0.0006(19) -0.0092(18) -0.0005(18)
C35 0.015(2) 0.030(2) 0.024(2) 0.0001(19) -0.0107(18) -0.0016(18)
C36 0.020(2) 0.037(3) 0.025(2) -0.002(2) -0.0116(19) 0.002(2)
C37 0.027(3) 0.036(3) 0.027(3) -0.006(2) -0.012(2) 0.001(2)
C38 0.019(2) 0.032(3) 0.030(3) -0.005(2) -0.007(2) 0.005(2)
C39 0.017(2) 0.030(3) 0.029(2) -0.003(2) -0.0105(19) 0.0030(19)
C40 0.021(2) 0.027(2) 0.022(2) 0.0006(18) -0.0096(19) 0.0034(19)
C41 0.010(2) 0.036(3) 0.023(2) -0.0014(19) -0.0095(17) 0.0006(18)
C42 0.021(2) 0.034(3) 0.020(2) 0.0002(19) -0.0097(19) 0.005(2)
C43 0.018(2) 0.042(3) 0.026(2) -0.002(2) -0.0112(19) 0.006(2)
C44 0.028(3) 0.055(4) 0.026(3) 0.000(2) -0.010(2) 0.000(3)
C45 0.038(3) 0.067(4) 0.024(3) -0.002(3) -0.005(2) 0.005(3)
C46 0.054(4) 0.069(5) 0.024(3) -0.012(3) -0.020(3) 0.016(3)
C47 0.035(3) 0.052(4) 0.036(3) -0.013(3) -0.021(3) 0.008(3)
C48 0.026(3) 0.043(3) 0.026(3) -0.005(2) -0.014(2) 0.005(2)
O9 0.073(4) 0.068(4) 0.046(3) -0.018(3) -0.022(3) 0.021(3)
C49 0.030(3) 0.046(3) 0.035(3) 0.001(2) -0.014(2) -0.004(2)
C50 0.042(4) 0.062(4) 0.034(3) 0.003(3) -0.010(3) 0.005(3)
C51 0.047(4) 0.077(5) 0.041(3) 0.009(3) -0.027(3) -0.017(4)
C53 0.066(6) 0.100(8) 0.074(6) 0.019(5) -0.024(5) -0.009(5)
C52 0.120(10) 0.105(9) 0.074(7) -0.013(6) -0.009(6) 0.006(8)
C54 0.107(10) 0.179(14) 0.072(7) 0.047(8) -0.008(6) 0.041(9)

loop_
_atom_type_symbol
_atom_type_description
_atom_type_scat_dispersion_real
_atom_type_scat_dispersion_imag
_atom_type_scat_source
C C 0.0181 0.0091 'International Tables Vol C Tables 4.2.6.8 and 6.1.1.4'
N N 0.0311 0.0180 'International Tables Vol C Tables 4.2.6.8 and 6.1.1.4'
O O 0.0492 0.0322 'International Tables Vol C Tables 4.2.6.8 and 6.1.1.4'
Eu Eu -8.9294 11.1857 'International Tables Vol C Tables 4.2.6.8 and 6.1.1.4'
H H 0.0000 0.0000 'International Tables Vol C Tables 4.2.6.8 and 6.1.1.4'

loop_
_geom_angle_atom_site_label_1
_geom_angle_atom_site_label_2
_geom_angle_atom_site_label_3
_geom_angle
_geom_angle_site_symmetry_1
_geom_angle_site_symmetry_3
O5 Eu1 O2 72.54(12) . 2_666
O5 Eu1 O6 135.69(12) . 2_666
O2 Eu1 O6 74.40(12) 2_666 2_666
O5 Eu1 O7 143.97(12) . .
O2 Eu1 O7 143.36(12) 2_666 .
O6 Eu1 O7 72.50(12) 2_666 .
O5 Eu1 O3 127.57(13) . .
O2 Eu1 O3 76.89(13) 2_666 .
O6 Eu1 O3 70.50(12) 2_666 .
O7 Eu1 O3 77.63(13) . .
O5 Eu1 O1 83.30(14) . .
O2 Eu1 O1 120.99(12) 2_666 .
O6 Eu1 O1 89.26(13) 2_666 .
O7 Eu1 O1 73.95(13) . .
O3 Eu1 O1 149.04(14) . .
O5 Eu1 O4 83.27(13) . .
O2 Eu1 O4 85.23(13) 2_666 .
O6 Eu1 O4 122.34(13) 2_666 .
O7 Eu1 O4 99.46(14) . .
O3 Eu1 O4 52.34(13) . .
O1 Eu1 O4 144.84(14) . .
O5 Eu1 O8 72.08(14) . .
O2 Eu1 O8 141.08(13) 2_666 .
O6 Eu1 O8 144.33(13) 2_666 .
O7 Eu1 O8 74.00(13) . .
O3 Eu1 O8 113.56(16) . .
O1 Eu1 O8 69.90(15) . .
O4 Eu1 O8 75.07(16) . .
O5 Eu1 O2 72.25(12) . .
O2 Eu1 O2 70.14(14) 2_666 .
O6 Eu1 O2 69.27(11) 2_666 .
O7 Eu1 O2 111.24(12) . .
O3 Eu1 O2 133.20(13) . .
O1 Eu1 O2 51.21(12) . .
O4 Eu1 O2 149.30(13) . .
O8 Eu1 O2 113.00(14) . .
O5 Eu1 C17 105.96(15) . .
O2 Eu1 C17 79.80(14) 2_666 .
O6 Eu1 C17 96.22(14) 2_666 .
O7 Eu1 C17 88.54(14) . .
O3 Eu1 C17 25.99(15) . .
O1 Eu1 C17 159.19(15) . .
O4 Eu1 C17 26.35(15) . .
O8 Eu1 C17 94.83(17) . .
O2 Eu1 C17 149.07(14) . .
O5 Eu1 C1 78.40(13) . .
O2 Eu1 C1 96.15(14) 2_666 .
O6 Eu1 C1 76.69(13) 2_666 .
O7 Eu1 C1 91.19(14) . .
O3 Eu1 C1 147.15(13) . .
O1 Eu1 C1 25.30(14) . .
O4 Eu1 C1 160.24(14) . .
O8 Eu1 C1 92.17(16) . .
O2 Eu1 C1 26.04(13) . .
C17 Eu1 C1 172.63(15) . .
O5 Eu1 Eu1 68.31(9) . 2_666
O2 Eu1 Eu1 36.76(8) 2_666 2_666
O6 Eu1 Eu1 67.51(8) 2_666 2_666
O7 Eu1 Eu1 134.42(9) . 2_666
O3 Eu1 Eu1 107.64(10) . 2_666
O1 Eu1 Eu1 84.41(9) . 2_666
O4 Eu1 Eu1 119.90(10) . 2_666
O8 Eu1 Eu1 134.73(11) . 2_666
O2 Eu1 Eu1 33.38(8) . 2_666
C17 Eu1 Eu1 116.25(12) . 2_666
C1 Eu1 Eu1 59.40(10) . 2_666
C1 O1 Eu1 95.7(3) . .
C1 O2 Eu1 158.9(3) . 2_666
C1 O2 Eu1 91.0(3) . .
Eu1 O2 Eu1 109.86(14) 2_666 .
C17 O3 Eu1 94.6(3) . .
C17 O4 Eu1 92.3(3) . .
C33 O5 Eu1 138.8(3) . .
C33 O6 Eu1 137.5(3) . 2_666
C49 O7 Eu1 131.8(3) . .
C51 O8 Eu1 127.5(4) . .
C10 N1 C8 119.0(5) . .
C26 N2 C24 119.3(6) . .
C42 N3 C40 118.4(4) . .
O1 C1 O2 121.5(5) . .
O1 C1 C2 120.1(5) . .
O2 C1 C2 118.3(4) . .
O1 C1 Eu1 59.0(3) . .
O2 C1 Eu1 62.9(3) . .
C2 C1 Eu1 169.5(3) . .
C9 C2 C3 119.8(5) . .
C9 C2 C1 118.4(5) . .
C3 C2 C1 121.7(5) . .
C4 C3 C2 123.7(5) . .
C4 C3 C8 119.6(5) . .
C2 C3 C8 116.7(5) . .
C5 C4 C3 120.1(5) . .
C4 C5 C6 120.1(5) . .
C7 C6 C5 120.9(5) . .
C6 C7 C8 120.5(5) . .
N1 C8 C7 118.5(5) . .
N1 C8 C3 122.8(5) . .
C7 C8 C3 118.7(5) . .
C2 C9 C10 119.8(5) . .
N1 C10 C9 121.7(5) . .
N1 C10 C11 119.0(5) . .
C9 C10 C11 119.2(5) . .
C12 C11 C16 118.7(6) . .
C12 C11 C10 121.2(6) . .
C16 C11 C10 120.0(6) . .
C11 C12 C13 120.5(7) . .
C14 C13 C12 120.0(7) . .
C15 C14 C13 120.6(7) . .
C14 C15 C16 119.5(7) . .
C15 C16 C11 120.7(7) . .
O3 C17 O4 120.8(5) . .
O3 C17 C18 116.6(5) . .
O4 C17 C18 122.6(5) . .
O3 C17 Eu1 59.4(3) . .
O4 C17 Eu1 61.4(3) . .
C18 C17 Eu1 175.6(4) . .
C25 C18 C19 118.2(6) . .
C25 C18 C17 117.4(5) . .
C19 C18 C17 124.4(6) . .
C20 C19 C24 118.3(6) . .
C20 C19 C18 124.9(6) . .
C24 C19 C18 116.8(6) . .
C21 C20 C19 120.8(7) . .
C20 C21 C22 120.4(8) . .
C23 C22 C21 120.4(7) . .
C22 C23 C24 120.5(8) . .
N2 C24 C23 117.2(7) . .
N2 C24 C19 123.2(6) . .
C23 C24 C19 119.6(8) . .
C18 C25 C26 121.2(6) . .
N2 C26 C25 121.2(6) . .
N2 C26 C27 117.0(6) . .
C25 C26 C27 121.8(6) . .
C28 C27 C32 118.4(7) . .
C28 C27 C26 122.7(6) . .
C32 C27 C26 118.8(7) . .
C27 C28 C29 121.2(7) . .
C30 C29 C28 119.8(8) . .
C31 C30 C29 119.1(8) . .
C32 C31 C30 121.0(8) . .
C31 C32 C27 120.5(9) . .
O6 C33 O5 126.9(4) . .
O6 C33 C34 117.4(4) . .
O5 C33 C34 115.6(4) . .
C41 C34 C35 118.4(4) . .
C41 C34 C33 118.0(4) . .
C35 C34 C33 123.6(4) . .
C36 C35 C40 119.1(4) . .
C36 C35 C34 123.7(4) . .
C40 C35 C34 117.1(4) . .
C37 C36 C35 120.3(5) . .
C36 C37 C38 120.3(5) . .
C39 C38 C37 120.6(5) . .
C38 C39 C40 120.5(5) . .
N3 C40 C39 117.7(4) . .
N3 C40 C35 123.2(4) . .
C39 C40 C35 119.1(5) . .
C34 C41 C42 120.4(4) . .
N3 C42 C41 122.3(4) . .
N3 C42 C43 118.4(4) . .
C41 C42 C43 119.3(4) . .
C44 C43 C48 119.6(5) . .
C44 C43 C42 119.7(5) . .
C48 C43 C42 120.7(5) . .
C43 C44 C45 120.0(6) . .
C46 C45 C44 120.1(6) . .
C45 C46 C47 120.0(6) . .
C46 C47 C48 121.2(6) . .
C47 C48 C43 119.1(6) . .
O7 C49 C50 112.6(5) . .
O8 C51 C52 109.6(8) . .
O9 C53 C54 117.3(9) . .

loop_
_geom_bond_atom_site_label_1
_geom_bond_atom_site_label_2
_geom_bond_distance
_geom_bond_site_symmetry_2
Eu1 O5 2.366(3) .
Eu1 O2 2.368(4) 2_666
Eu1 O6 2.416(3) 2_666
Eu1 O7 2.421(4) .
Eu1 O3 2.456(4) .
Eu1 O1 2.492(4) .
Eu1 O4 2.498(4) .
Eu1 O8 2.496(4) .
Eu1 O2 2.576(3) .
Eu1 C17 2.844(5) .
Eu1 C1 2.893(5) .
Eu1 Eu1 4.0482(6) 2_666
O1 C1 1.242(6) .
O2 C1 1.270(6) .
O2 Eu1 2.368(4) 2_666
O3 C17 1.250(7) .
O4 C17 1.263(7) .
O5 C33 1.262(6) .
O6 C33 1.258(6) .
O6 Eu1 2.416(3) 2_666
O7 C49 1.444(7) .
O8 C51 1.413(7) .
N1 C10 1.322(7) .
N1 C8 1.366(7) .
N2 C26 1.324(9) .
N2 C24 1.365(10) .
N3 C42 1.319(6) .
N3 C40 1.370(6) .
C1 C2 1.498(7) .
C2 C9 1.368(7) .
C2 C3 1.414(7) .
C3 C4 1.412(7) .
C3 C8 1.423(7) .
C4 C5 1.377(8) .
C5 C6 1.405(9) .
C6 C7 1.368(9) .
C7 C8 1.410(7) .
C9 C10 1.425(7) .
C10 C11 1.483(7) .
C11 C12 1.385(9) .
C11 C16 1.397(9) .
C12 C13 1.393(9) .
C13 C14 1.379(12) .
C14 C15 1.377(12) .
C15 C16 1.394(9) .
C17 C18 1.512(8) .
C18 C25 1.386(9) .
C18 C19 1.428(8) .
C19 C20 1.414(10) .
C19 C24 1.427(10) .
C20 C21 1.367(9) .
C21 C22 1.411(13) .
C22 C23 1.362(14) .
C23 C24 1.409(10) .
C25 C26 1.416(9) .
C26 C27 1.493(10) .
C27 C28 1.381(10) .
C27 C32 1.401(10) .
C28 C29 1.397(11) .
C29 C30 1.392(12) .
C30 C31 1.383(14) .
C31 C32 1.381(12) .
C33 C34 1.513(6) .
C34 C41 1.373(7) .
C34 C35 1.430(7) .
C35 C36 1.413(7) .
C35 C40 1.424(7) .
C36 C37 1.373(7) .
C37 C38 1.411(7) .
C38 C39 1.361(7) .
C39 C40 1.413(7) .
C41 C42 1.428(6) .
C42 C43 1.483(7) .
C43 C44 1.395(8) .
C43 C48 1.402(8) .
C44 C45 1.397(8) .
C45 C46 1.376(11) .
C46 C47 1.379(10) .
C47 C48 1.388(7) .
O9 C53 1.388(11) .
C49 C50 1.507(8) .
C51 C52 1.501(13) .
C53 C54 1.409(14) .
